data_7026721
loop_
_publ_author_name
'Heinz, Philipp'
'Puchberger, Michael'
'Bendova, Maria'
'Baumann, Stefan O.'
'Schubert, Ulrich'

_publ_section_title
;
 Clusters for alkyne-azide click reactions.
;
_journal_issue 33
_journal_name_full 'Dalton transactions (Cambridge, England : 2003)'
_journal_page_first 7640
_journal_page_last 7644
_journal_paper_doi 10.1039/c0dt00618a
_journal_volume 39
_journal_year 2010
_chemical_formula_moiety 'C16 H23 N3 O2'
_chemical_formula_sum 'C16 H23 N3 O2'
_chemical_formula_weight 289.37
_chemical_name_systematic
;
?
;
_space_group_IT_number 19
_symmetry_cell_setting orthorhombic
_symmetry_space_group_name_Hall 'P 2ac 2ab'
_symmetry_space_group_name_H-M 'P 21 21 21'
_atom_sites_solution_hydrogens geom
_atom_sites_solution_primary direct
_atom_sites_solution_secondary difmap
_audit_creation_method SHELXL-97
_cell_angle_alpha 90.00
_cell_angle_beta 90.00
_cell_angle_gamma 90.00
_cell_formula_units_Z 4
_cell_length_a 10.6747(13)
_cell_length_b 11.2454(14)
_cell_length_c 12.4003(15)
_cell_measurement_reflns_used 1932
_cell_measurement_temperature 100(2)
_cell_measurement_theta_max 23.963
_cell_measurement_theta_min 2.517
_cell_volume 1488.5(3)
_computing_cell_refinement 'Bruker-AXS APEX 2 Software'
_computing_data_collection 'Bruker-AXS APEX 2 Software'
_computing_data_reduction 'Bruker-AXS APEX 2 Software'
_computing_molecular_graphics 'Bruker-AXS SHELXTL Software'
_computing_publication_material 'Bruker-AXS SHELXTL Software'
_computing_structure_refinement 'SHELXL-97 (Sheldrick, 1997)'
_computing_structure_solution 'SHELXS-97 (Sheldrick, 1990)'
_diffrn_ambient_temperature 100(2)
_diffrn_measured_fraction_theta_full 0.988
_diffrn_measured_fraction_theta_max 0.988
_diffrn_measurement_device 'Bruker-AXS KAPPA APEX II CCD Detector'
_diffrn_measurement_method omega-scans
_diffrn_radiation_monochromator graphite
_diffrn_radiation_source 'fine-focus sealed tube'
_diffrn_radiation_type MoK\a
_diffrn_radiation_wavelength 0.71073
_diffrn_reflns_av_R_equivalents 0.0302
_diffrn_reflns_av_sigmaI/netI 0.0423
_diffrn_reflns_limit_h_max 12
_diffrn_reflns_limit_h_min -12
_diffrn_reflns_limit_k_max 4
_diffrn_reflns_limit_k_min -13
_diffrn_reflns_limit_l_max 14
_diffrn_reflns_limit_l_min -14
_diffrn_reflns_number 6228
_diffrn_reflns_theta_full 24.99
_diffrn_reflns_theta_max 24.99
_diffrn_reflns_theta_min 2.52
_diffrn_standards_interval_time 10
_exptl_absorpt_coefficient_mu 0.087
_exptl_absorpt_correction_T_max 0.9914
_exptl_absorpt_correction_T_min 0.9580
_exptl_absorpt_correction_type multi-scan
_exptl_absorpt_process_details SADABS
_exptl_crystal_colour colorless
_exptl_crystal_density_diffrn 1.291
_exptl_crystal_density_method 'not measured'
_exptl_crystal_description prism
_exptl_crystal_F_000 624
_exptl_crystal_size_max 0.50
_exptl_crystal_size_mid 0.25
_exptl_crystal_size_min 0.10
_refine_diff_density_max 0.287
_refine_diff_density_min -0.217
_refine_diff_density_rms 0.041
_refine_ls_abs_structure_details 'Flack H D (1983), Acta Cryst. A39, 876-881'
_refine_ls_abs_structure_Flack -1.4(19)
_refine_ls_extinction_method none
_refine_ls_goodness_of_fit_ref 1.060
_refine_ls_hydrogen_treatment mixed
_refine_ls_matrix_type full
_refine_ls_number_parameters 264
_refine_ls_number_reflns 2598
_refine_ls_number_restraints 180
_refine_ls_restrained_S_all 1.118
_refine_ls_R_factor_all 0.0572
_refine_ls_R_factor_gt 0.0434
_refine_ls_shift/su_max 0.000
_refine_ls_shift/su_mean 0.000
_refine_ls_structure_factor_coef Fsqd
_refine_ls_weighting_details 'calc w=1/[\s^2^(Fo^2^)+(0.0591P)^2^+0.1686P] where P=(Fo^2^+2Fc^2^)/3'
_refine_ls_weighting_scheme calc
_refine_ls_wR_factor_gt 0.1017
_refine_ls_wR_factor_ref 0.1080
_reflns_number_gt 2181
_reflns_number_total 2598
_reflns_threshold_expression I>2\s(I)
_cod_data_source_file c0dt00618a.txt
_cod_data_source_block sb002
_cod_database_code 7026721

loop_
_symmetry_equiv_pos_as_xyz
'x, y, z'
'-x+1/2, -y, z+1/2'
'-x, y+1/2, -z+1/2'
'x+1/2, -y+1/2, -z'

loop_
_atom_site_label
_atom_site_type_symbol
_atom_site_fract_x
_atom_site_fract_y
_atom_site_fract_z
_atom_site_U_iso_or_equiv
_atom_site_adp_type
_atom_site_occupancy
_atom_site_symmetry_multiplicity
_atom_site_calc_flag
_atom_site_refinement_flags
_atom_site_disorder_assembly
_atom_site_disorder_group
O1 O 0.23942(18) 0.58697(17) 0.85414(14) 0.0366(5) Uani 1 1 d D . .
H1 H 0.195(3) 0.642(2) 0.823(2) 0.057(10) Uiso 1 1 d D . .
O2 O 0.21516(17) 0.70853(17) 0.99493(14) 0.0401(5) Uani 1 1 d . . .
N1 N 0.6084(2) 0.76523(18) 1.27103(16) 0.0295(5) Uani 1 1 d . . .
N2 N 0.64609(19) 0.75071(18) 1.37118(16) 0.0314(5) Uani 1 1 d . . .
N3 N 0.57218(19) 0.66726(19) 1.41499(16) 0.0279(5) Uani 1 1 d . A .
C1 C 0.2625(2) 0.6214(2) 0.95421(19) 0.0283(6) Uani 1 1 d . . .
C2 C 0.3488(2) 0.5379(2) 1.0101(2) 0.0329(6) Uani 1 1 d . . .
H2A H 0.4279 0.5340 0.9686 0.040 Uiso 1 1 calc R . .
H2B H 0.3108 0.4575 1.0086 0.040 Uiso 1 1 calc R . .
C3 C 0.3800(2) 0.5682(2) 1.12541(19) 0.0302(6) Uani 1 1 d . . .
H3A H 0.4294 0.5021 1.1566 0.036 Uiso 1 1 calc R . .
H3B H 0.3010 0.5741 1.1668 0.036 Uiso 1 1 calc R . .
C4 C 0.4531(2) 0.6832(2) 1.1402(2) 0.0296(6) Uani 1 1 d . . .
H4A H 0.5194 0.6880 1.0846 0.035 Uiso 1 1 calc R . .
H4B H 0.3960 0.7516 1.1299 0.035 Uiso 1 1 calc R . .
C5 C 0.5117(2) 0.6912(2) 1.2493(2) 0.0273(5) Uani 1 1 d . . .
C6 C 0.4885(2) 0.6282(2) 1.34126(19) 0.0280(6) Uani 1 1 d . . .
H6 H 0.4261 0.5689 1.3514 0.034 Uiso 1 1 calc R . .
C8 C 0.6446(4) 0.7240(4) 1.5991(3) 0.0302(10) Uani 0.667(4) 1 d PU A 1
H8A H 0.7198 0.7609 1.5666 0.036 Uiso 0.667(4) 1 calc PR A 1
H8B H 0.5792 0.7860 1.6056 0.036 Uiso 0.667(4) 1 calc PR A 1
C14 C 0.4797(3) 0.5676(4) 1.5762(3) 0.0289(10) Uani 0.667(4) 1 d PU A 1
H14A H 0.4468 0.5045 1.5282 0.035 Uiso 0.667(4) 1 calc PR A 1
H14B H 0.4144 0.6297 1.5831 0.035 Uiso 0.667(4) 1 calc PR A 1
C15 C 0.6994(3) 0.5283(3) 1.5168(3) 0.0271(10) Uani 0.667(4) 1 d PU A 1
H15A H 0.7757 0.5635 1.4845 0.033 Uiso 0.667(4) 1 calc PR A 1
H15B H 0.6712 0.4620 1.4701 0.033 Uiso 0.667(4) 1 calc PR A 1
C16 C 0.5589(6) 0.6182(5) 1.7604(4) 0.0380(12) Uani 0.667(4) 1 d PD A 1
H16A H 0.4923 0.6792 1.7652 0.046 Uiso 0.667(4) 1 calc PR A 1
H16B H 0.5782 0.5914 1.8346 0.046 Uiso 0.667(4) 1 calc PR A 1
C8A C 0.4967(8) 0.6761(8) 1.5930(7) 0.039(2) Uani 0.333(4) 1 d PU A 2
H8A1 H 0.4133 0.6527 1.5651 0.047 Uiso 0.333(4) 1 calc PR A 2
H8A2 H 0.5029 0.7638 1.5902 0.047 Uiso 0.333(4) 1 calc PR A 2
C14A C 0.7266(8) 0.6559(9) 1.5624(7) 0.044(3) Uani 0.333(4) 1 d PDU A 2
H14C H 0.7367 0.7434 1.5623 0.053 Uiso 0.333(4) 1 calc PR A 2
H14D H 0.7907 0.6208 1.5143 0.053 Uiso 0.333(4) 1 calc PR A 2
C15A C 0.5885(8) 0.4843(7) 1.5227(6) 0.036(2) Uani 0.333(4) 1 d PDU A 2
H15C H 0.5071 0.4590 1.4920 0.043 Uiso 0.333(4) 1 calc PR A 2
H15D H 0.6564 0.4513 1.4772 0.043 Uiso 0.333(4) 1 calc PR A 2
C16A C 0.5113(10) 0.6333(8) 1.7102(9) 0.043(3) Uani 0.333(4) 1 d PD A 2
H16C H 0.4442 0.6633 1.7595 0.051 Uiso 0.333(4) 1 calc PR A 2
C7 C 0.5967(2) 0.6221(2) 1.52511(18) 0.0252(5) Uani 1 1 d . . .
C9 C 0.6772(7) 0.6756(6) 1.7117(5) 0.0305(14) Uani 0.667(4) 1 d PDU A 1
H9A H 0.7078 0.7413 1.7592 0.037 Uiso 0.667(4) 1 calc PR A 1
C10 C 0.7770(5) 0.5795(6) 1.7011(5) 0.0368(14) Uani 0.667(4) 1 d PDU A 1
H10A H 0.8515 0.6129 1.6644 0.044 Uiso 0.667(4) 1 calc PR A 1
H10B H 0.8030 0.5530 1.7739 0.044 Uiso 0.667(4) 1 calc PR A 1
C12 C 0.6135(6) 0.4243(7) 1.6770(5) 0.0369(15) Uani 0.667(4) 1 d PDU A 1
H12A H 0.6297 0.3813 1.7453 0.044 Uiso 0.667(4) 1 calc PR A 1
H12B H 0.5862 0.3650 1.6229 0.044 Uiso 0.667(4) 1 calc PR A 1
C9A C 0.6417(12) 0.6640(12) 1.7471(11) 0.040(3) Uani 0.333(4) 1 d PDU A 2
H9A1 H 0.6529 0.6375 1.8226 0.048 Uiso 0.333(4) 1 calc PR A 2
H9A2 H 0.6527 0.7514 1.7451 0.048 Uiso 0.333(4) 1 calc PR A 2
C10A C 0.7402(12) 0.6065(11) 1.6774(8) 0.046(3) Uani 0.333(4) 1 d PDU A 2
H10C H 0.8258 0.6235 1.7063 0.055 Uiso 0.333(4) 1 calc PR A 2
C12A C 0.6014(11) 0.4392(13) 1.6381(9) 0.047(4) Uani 0.333(4) 1 d PDU A 2
H12C H 0.5899 0.3514 1.6461 0.056 Uiso 0.333(4) 1 calc PR A 2
C11 C 0.7308(3) 0.4779(3) 1.6402(3) 0.069(3) Uani 0.667(4) 1 d PDU A 1
H11A H 0.7974 0.4155 1.6362 0.083 Uiso 0.667(4) 1 calc PR A 1
C11A C 0.7308(3) 0.4779(3) 1.6402(3) 0.067(6) Uani 0.333(4) 1 d PRDU A 2
H11B H 0.7675 0.4701 1.5673 0.080 Uiso 0.333(4) 1 calc PR A 2
H11C H 0.7792 0.4264 1.6898 0.080 Uiso 0.333(4) 1 calc PR A 2
C13 C 0.5082(3) 0.5108(3) 1.6952(2) 0.0464(8) Uani 1 1 d D . .
H13A H 0.4328 0.4733 1.7288 0.056 Uiso 0.667(4) 1 calc PR A 1
H13B H 0.4273 0.4939 1.6593 0.056 Uiso 0.333(4) 1 calc PR A 2
H13C H 0.5021 0.4760 1.7683 0.056 Uiso 0.333(4) 1 calc PR A 2

loop_
_atom_site_aniso_label
_atom_site_aniso_U_11
_atom_site_aniso_U_22
_atom_site_aniso_U_33
_atom_site_aniso_U_23
_atom_site_aniso_U_13
_atom_site_aniso_U_12
O1 0.0458(11) 0.0361(10) 0.0280(10) -0.0028(8) -0.0099(9) 0.0080(9)
O2 0.0441(11) 0.0399(11) 0.0363(10) -0.0055(9) -0.0108(9) 0.0109(9)
N1 0.0363(12) 0.0248(11) 0.0273(11) -0.0001(9) 0.0027(9) -0.0017(9)
N2 0.0385(13) 0.0288(12) 0.0268(11) 0.0024(9) 0.0015(10) -0.0050(10)
N3 0.0284(12) 0.0266(11) 0.0287(11) 0.0026(9) -0.0022(9) -0.0032(9)
C1 0.0283(14) 0.0288(14) 0.0277(13) 0.0019(10) 0.0001(11) -0.0066(11)
C2 0.0360(14) 0.0322(14) 0.0307(14) -0.0019(11) -0.0035(11) 0.0033(11)
C3 0.0330(14) 0.0293(13) 0.0282(13) 0.0009(11) -0.0011(11) 0.0021(11)
C4 0.0269(12) 0.0338(14) 0.0281(13) 0.0036(11) 0.0018(11) 0.0013(11)
C5 0.0241(12) 0.0282(13) 0.0295(13) -0.0006(10) 0.0025(10) 0.0048(11)
C6 0.0259(13) 0.0272(13) 0.0309(14) 0.0012(10) -0.0030(11) -0.0009(11)
C8 0.044(2) 0.0221(19) 0.0246(19) 0.0010(15) 0.0012(17) -0.0034(18)
C14 0.0269(19) 0.034(2) 0.0253(19) 0.0002(16) -0.0007(15) -0.0040(17)
C15 0.030(2) 0.030(2) 0.0216(19) 0.0007(15) 0.0010(16) 0.0050(16)
C16 0.045(3) 0.047(3) 0.022(3) 0.005(2) 0.004(2) 0.014(3)
C8A 0.038(5) 0.038(5) 0.042(5) 0.005(4) -0.001(4) 0.006(4)
C14A 0.035(5) 0.051(6) 0.048(5) 0.014(4) 0.000(4) -0.005(4)
C15A 0.045(5) 0.039(5) 0.023(4) -0.004(3) -0.005(4) 0.003(4)
C16A 0.051(7) 0.042(6) 0.036(6) 0.008(4) 0.005(5) 0.017(5)
C7 0.0288(13) 0.0249(13) 0.0219(12) 0.0024(10) 0.0007(10) -0.0015(11)
C9 0.042(4) 0.027(3) 0.022(3) 0.000(2) 0.000(2) -0.009(3)
C10 0.026(3) 0.062(3) 0.023(3) 0.002(2) -0.012(2) 0.004(2)
C12 0.049(3) 0.033(3) 0.030(4) 0.005(3) -0.007(2) -0.004(2)
C9A 0.055(9) 0.034(6) 0.030(8) 0.016(5) -0.004(5) -0.018(5)
C10A 0.026(7) 0.073(8) 0.038(6) 0.014(6) -0.023(5) -0.015(6)
C12A 0.075(7) 0.022(6) 0.042(9) -0.008(6) -0.008(7) -0.001(5)
C11 0.034(5) 0.023(4) 0.151(9) 0.000(5) 0.003(6) 0.008(4)
C11A 0.064(11) 0.060(10) 0.077(11) 0.013(9) -0.024(11) 0.015(10)
C13 0.0392(17) 0.060(2) 0.0403(16) -0.0055(14) -0.0040(14) -0.0026(16)

loop_
_atom_type_symbol
_atom_type_description
_atom_type_scat_dispersion_real
_atom_type_scat_dispersion_imag
_atom_type_scat_source
C C 0.0033 0.0016 'International Tables Vol C Tables 4.2.6.8 and 6.1.1.4'
H H 0.0000 0.0000 'International Tables Vol C Tables 4.2.6.8 and 6.1.1.4'
N N 0.0061 0.0033 'International Tables Vol C Tables 4.2.6.8 and 6.1.1.4'
O O 0.0106 0.0060 'International Tables Vol C Tables 4.2.6.8 and 6.1.1.4'

loop_
_geom_angle_atom_site_label_1
_geom_angle_atom_site_label_2
_geom_angle_atom_site_label_3
_geom_angle
C1 O1 H1 108(2)
N2 N1 C5 110.2(2)
N1 N2 N3 106.83(19)
N2 N3 C6 110.0(2)
N2 N3 C7 120.65(19)
C6 N3 C7 129.0(2)
O2 C1 O1 123.3(2)
O2 C1 C2 125.1(2)
O1 C1 C2 111.6(2)
C1 C2 C3 115.8(2)
C1 C2 H2A 108.3
C3 C2 H2A 108.3
C1 C2 H2B 108.3
C3 C2 H2B 108.3
H2A C2 H2B 107.4
C2 C3 C4 114.9(2)
C2 C3 H3A 108.6
C4 C3 H3A 108.6
C2 C3 H3B 108.6
C4 C3 H3B 108.6
H3A C3 H3B 107.5
C5 C4 C3 112.0(2)
C5 C4 H4A 109.2
C3 C4 H4A 109.2
C5 C4 H4B 109.2
C3 C4 H4B 109.2
H4A C4 H4B 107.9
N1 C5 C6 106.9(2)
N1 C5 C4 122.5(2)
C6 C5 C4 130.5(2)
N3 C6 C5 106.1(2)
N3 C6 H6 127.0
C5 C6 H6 127.0
C9 C8 C7 110.4(4)
C9 C8 H8A 109.6
C7 C8 H8A 109.6
C9 C8 H8B 109.6
C7 C8 H8B 109.6
H8A C8 H8B 108.1
C7 C14 C13 112.2(3)
C7 C14 H14A 109.2
C13 C14 H14A 109.2
C7 C14 H14B 109.2
C13 C14 H14B 109.2
H14A C14 H14B 107.9
C7 C15 C11 108.5(2)
C7 C15 H15A 110.0
C11 C15 H15A 110.0
C7 C15 H15B 110.0
C11 C15 H15B 110.0
H15A C15 H15B 108.4
C9 C16 C13 114.1(4)
C9 C16 H16A 108.7
C13 C16 H16A 108.7
C9 C16 H16B 108.7
C13 C16 H16B 108.7
H16A C16 H16B 107.6
C7 C8A C16A 109.5(6)
C7 C8A H8A1 109.8
C16A C8A H8A1 109.8
C7 C8A H8A2 109.8
C16A C8A H8A2 109.8
H8A1 C8A H8A2 108.2
C7 C14A C10A 106.3(7)
C7 C14A H14C 110.5
C10A C14A H14C 110.5
C7 C14A H14D 110.5
C10A C14A H14D 110.5
H14C C14A H14D 108.7
C12A C15A C7 108.0(7)
C12A C15A H15C 110.1
C7 C15A H15C 110.1
C12A C15A H15D 110.1
C7 C15A H15D 110.1
H15C C15A H15D 108.4
C13 C16A C9A 106.9(9)
C13 C16A C8A 100.4(7)
C9A C16A C8A 108.0(9)
C13 C16A H16C 113.5
C9A C16A H16C 113.5
C8A C16A H16C 113.5
N3 C7 C8A 104.8(4)
N3 C7 C14A 111.0(4)
C8A C7 C14A 112.5(6)
N3 C7 C15 107.6(2)
C8A C7 C15 146.7(4)
C14A C7 C15 62.3(4)
N3 C7 C14 112.1(2)
C8A C7 C14 48.9(4)
C14A C7 C14 136.4(4)
C15 C7 C14 109.8(3)
N3 C7 C15A 108.3(3)
C8A C7 C15A 112.2(5)
C14A C7 C15A 108.0(5)
C15 C7 C15A 49.4(4)
C14 C7 C15A 64.0(4)
N3 C7 C8 110.4(2)
C8A C7 C8 66.5(4)
C14A C7 C8 48.1(4)
C15 C7 C8 108.3(3)
C14 C7 C8 108.6(3)
C15A C7 C8 140.0(3)
C10 C9 C8 109.4(5)
C10 C9 C16 108.0(5)
C8 C9 C16 108.6(5)
C10 C9 H9A 110.3
C8 C9 H9A 110.3
C16 C9 H9A 110.3
C11 C10 C9 111.4(5)
C11 C10 H10A 109.4
C9 C10 H10A 109.4
C11 C10 H10B 109.4
C9 C10 H10B 109.4
H10A C10 H10B 108.0
C11 C12 C13 114.9(5)
C11 C12 H12A 108.5
C13 C12 H12A 108.5
C11 C12 H12B 108.5
C13 C12 H12B 108.5
H12A C12 H12B 107.5
C16A C9A C10A 111.9(11)
C16A C9A H9A1 109.2
C10A C9A H9A1 109.2
C16A C9A H9A2 109.2
C10A C9A H9A2 109.2
H9A1 C9A H9A2 107.9
C9A C10A C11A 122.4(10)
C9A C10A C14A 108.1(10)
C11A C10A C14A 93.2(7)
C9A C10A H10C 110.5
C11A C10A H10C 110.5
C14A C10A H10C 110.5
C11A C12A C13 118.3(10)
C11A C12A C15A 90.2(8)
C13 C12A C15A 102.1(8)
C11A C12A H12C 114.3
C13 C12A H12C 114.3
C15A C12A H12C 114.3
C10 C11 C12 116.9(5)
C10 C11 C15 106.1(3)
C12 C11 C15 104.7(3)
C10 C11 H11A 109.6
C12 C11 H11A 109.6
C15 C11 H11A 109.6
C12A C11A C10A 110.7(8)
C12A C11A H11B 109.5
C10A C11A H11B 109.5
C12A C11A H11C 109.5
C10A C11A H11C 109.5
H11B C11A H11C 108.1
C16A C13 C12A 126.5(8)
C16A C13 C12 130.0(6)
C12A C13 C12 20.4(5)
C16A C13 C16 31.8(4)
C12A C13 C16 116.3(6)
C12 C13 C16 108.7(4)
C16A C13 C14 74.9(5)
C12A C13 C14 84.5(5)
C12 C13 C14 104.9(3)
C16 C13 C14 103.4(3)
C16A C13 H13A 112.4
C12A C13 H13A 121.1
C12 C13 H13A 113.1
C16 C13 H13A 113.1
C14 C13 H13A 113.1
C16A C13 H13B 105.7
C12A C13 H13B 105.7
C12 C13 H13B 117.5
C16 C13 H13B 133.5
C14 C13 H13B 60.5
H13A C13 H13B 53.5
C16A C13 H13C 105.7
C12A C13 H13C 105.7
C12 C13 H13C 86.0
C16 C13 H13C 81.6
C14 C13 H13C 165.5
H13A C13 H13C 52.9
H13B C13 H13C 106.1

loop_
_geom_bond_atom_site_label_1
_geom_bond_atom_site_label_2
_geom_bond_distance
O1 C1 1.323(3)
O1 H1 0.869(19)
O2 C1 1.213(3)
N1 N2 1.316(3)
N1 C5 1.354(3)
N2 N3 1.341(3)
N3 C6 1.352(3)
N3 C7 1.480(3)
C1 C2 1.487(4)
C2 C3 1.508(3)
C2 H2A 0.9900
C2 H2B 0.9900
C3 C4 1.522(4)
C3 H3A 0.9900
C3 H3B 0.9900
C4 C5 1.492(4)
C4 H4A 0.9900
C4 H4B 0.9900
C5 C6 1.365(3)
C6 H6 0.9500
C8 C9 1.538(7)
C8 C7 1.555(4)
C8 H8A 0.9900
C8 H8B 0.9900
C14 C7 1.528(4)
C14 C13 1.636(4)
C14 H14A 0.9900
C14 H14B 0.9900
C15 C7 1.525(4)
C15 C11 1.667(5)
C15 H15A 0.9900
C15 H15B 0.9900
C16 C9 1.542(7)
C16 C13 1.550(6)
C16 H16A 0.9900
C16 H16B 0.9900
C8A C7 1.489(9)
C8A C16A 1.539(14)
C8A H8A1 0.9900
C8A H8A2 0.9900
C14A C7 1.511(9)
C14A C10A 1.536(11)
C14A H14C 0.9900
C14A H14D 0.9900
C15A C12A 1.524(11)
C15A C7 1.552(9)
C15A H15C 0.9900
C15A H15D 0.9900
C16A C13 1.390(9)
C16A C9A 1.506(13)
C16A H16C 1.0000
C9 C10 1.523(7)
C9 H9A 1.0000
C10 C11 1.456(7)
C10 H10A 0.9900
C10 H10B 0.9900
C12 C11 1.462(7)
C12 C13 1.503(7)
C12 H12A 0.9900
C12 H12B 0.9900
C9A C10A 1.507(13)
C9A H9A1 0.9900
C9A H9A2 0.9900
C10A C11A 1.522(12)
C10A H10C 1.0000
C12A C11A 1.449(12)
C12A C13 1.463(12)
C12A H12C 1.0000
C11 H11A 1.0000
C11A H11B 0.9900
C11A H11C 0.9900
C13 H13A 1.0000
C13 H13B 0.9900
C13 H13C 0.9900

loop_
_geom_hbond_atom_site_label_D
_geom_hbond_atom_site_label_H
_geom_hbond_atom_site_label_A
_geom_hbond_distance_DH
_geom_hbond_distance_HA
_geom_hbond_distance_DA
_geom_hbond_angle_DHA
_geom_hbond_site_symmetry_A
O1 H1 N1 0.869(19) 1.82(2) 2.669(3) 166(3) 4_467

loop_
_geom_torsion_atom_site_label_1
_geom_torsion_atom_site_label_2
_geom_torsion_atom_site_label_3
_geom_torsion_atom_site_label_4
_geom_torsion
C5 N1 N2 N3 -0.6(2)
N1 N2 N3 C6 0.7(3)
N1 N2 N3 C7 174.7(2)
O2 C1 C2 C3 -1.4(4)
O1 C1 C2 C3 -179.3(2)
C1 C2 C3 C4 -64.9(3)
C2 C3 C4 C5 -163.9(2)
N2 N1 C5 C6 0.3(3)
N2 N1 C5 C4 -177.0(2)
C3 C4 C5 N1 160.4(2)
C3 C4 C5 C6 -16.1(4)
N2 N3 C6 C5 -0.6(3)
C7 N3 C6 C5 -173.9(2)
N1 C5 C6 N3 0.2(3)
C4 C5 C6 N3 177.1(2)
C7 C8A C16A C13 -55.7(8)
C7 C8A C16A C9A 56.0(10)
N2 N3 C7 C8A 106.5(4)
C6 N3 C7 C8A -80.9(5)
N2 N3 C7 C14A -15.2(5)
C6 N3 C7 C14A 157.5(5)
N2 N3 C7 C15 -81.6(3)
C6 N3 C7 C15 91.1(3)
N2 N3 C7 C14 157.7(2)
C6 N3 C7 C14 -29.6(4)
N2 N3 C7 C15A -133.6(4)
C6 N3 C7 C15A 39.1(5)
N2 N3 C7 C8 36.4(3)
C6 N3 C7 C8 -150.9(3)
C16A C8A C7 N3 179.0(6)
C16A C8A C7 C14A -60.3(8)
C16A C8A C7 C15 13.0(12)
C16A C8A C7 C14 72.4(6)
C16A C8A C7 C15A 61.7(8)
C16A C8A C7 C8 -74.8(6)
C10A C14A C7 N3 179.0(6)
C10A C14A C7 C8A 62.0(9)
C10A C14A C7 C15 -81.6(7)
C10A C14A C7 C14 8.6(11)
C10A C14A C7 C15A -62.4(8)
C10A C14A C7 C8 79.9(8)
C11 C15 C7 N3 178.9(2)
C11 C15 C7 C8A -15.4(8)
C11 C15 C7 C14A 73.9(4)
C11 C15 C7 C14 -59.0(3)
C11 C15 C7 C15A -81.7(4)
C11 C15 C7 C8 59.5(3)
C13 C14 C7 N3 176.8(2)
C13 C14 C7 C8A -92.6(5)
C13 C14 C7 C14A -12.9(7)
C13 C14 C7 C15 57.3(3)
C13 C14 C7 C15A 76.4(4)
C13 C14 C7 C8 -60.9(3)
C12A C15A C7 N3 -174.7(6)
C12A C15A C7 C8A -59.5(8)
C12A C15A C7 C14A 65.0(8)
C12A C15A C7 C15 87.6(7)
C12A C15A C7 C14 -68.5(6)
C12A C15A C7 C8 19.9(10)
C9 C8 C7 N3 -176.8(4)
C9 C8 C7 C8A 85.5(5)
C9 C8 C7 C14A -76.4(6)
C9 C8 C7 C15 -59.2(4)
C9 C8 C7 C14 60.0(4)
C9 C8 C7 C15A -11.5(8)
C7 C8 C9 C10 58.7(6)
C7 C8 C9 C16 -59.0(5)
C13 C16 C9 C10 -56.5(6)
C13 C16 C9 C8 62.0(6)
C8 C9 C10 C11 -63.6(7)
C16 C9 C10 C11 54.4(7)
C13 C16A C9A C10A 48.1(13)
C8A C16A C9A C10A -59.2(12)
C16A C9A C10A C11A -43.3(15)
C16A C9A C10A C14A 62.9(13)
C7 C14A C10A C9A -60.9(11)
C7 C14A C10A C11A 64.8(8)
C7 C15A C12A C11A -68.1(8)
C7 C15A C12A C13 51.0(9)
C9 C10 C11 C12 -53.1(7)
C9 C10 C11 C15 63.1(6)
C13 C12 C11 C10 49.8(6)
C13 C12 C11 C15 -67.2(5)
C7 C15 C11 C10 -62.4(4)
C7 C15 C11 C12 61.8(5)
C13 C12A C11A C10A -15.6(11)
C15A C12A C11A C10A 88.3(8)
C9A C10A C11A C12A 25.1(12)
C14A C10A C11A C12A -88.8(8)
C9A C16A C13 C12A -46.7(13)
C8A C16A C13 C12A 65.9(10)
C9A C16A C13 C12 -21.0(13)
C8A C16A C13 C12 91.5(9)
C9A C16A C13 C16 35.0(7)
C8A C16A C13 C16 147.6(12)
C9A C16A C13 C14 -117.9(9)
C8A C16A C13 C14 -5.3(5)
C11A C12A C13 C16A 31.4(13)
C15A C12A C13 C16A -65.5(11)
C11A C12A C13 C12 -77(2)
C15A C12A C13 C12 -173(3)
C11A C12A C13 C16 -4.2(11)
C15A C12A C13 C16 -101.1(8)
C11A C12A C13 C14 98.0(8)
C15A C12A C13 C14 1.1(7)
C11 C12 C13 C16A -18.9(10)
C11 C12 C13 C12A 69(2)
C11 C12 C13 C16 -46.4(6)
C11 C12 C13 C14 63.6(6)
C9 C16 C13 C16A -85.8(10)
C9 C16 C13 C12A 31.6(8)
C9 C16 C13 C12 52.1(6)
C9 C16 C13 C14 -58.9(5)
C7 C14 C13 C16A 73.0(5)
C7 C14 C13 C12A -57.2(6)
C7 C14 C13 C12 -55.2(4)
C7 C14 C13 C16 58.7(4)
